data_4110755
loop_
_publ_author_name
'Robin Panisch'
'Michael Bolte'
'Thomas M\"uller'

_publ_contact_author
;
      Dr. Michael Bolte
      Institut f\"ur Anorganische Chemie
      J. W. Goethe-Universit\"at
      Marie-Curie-Str. 11
      60439 Frankfurt/Main
      Germany
;
_publ_contact_author_email bolte@chemie.uni-frankfurt.de
_publ_contact_author_fax '49 69 798 29239'
_publ_contact_author_phone '49 69 798 29136'
_publ_section_title
;
 Hydrogen- and Fluorine-Bridged Disilyl Cations and Their Use in Catalytic
 C-F Activation
;
_journal_name_full 'Journal of the American Chemical Society'
_journal_page_first 9676
_journal_page_last 9682
_journal_paper_doi 10.1021/ja061800y
_journal_volume 128
_journal_year 2006
_chemical_formula_sum 'C45 H26 B F21 Si2'
_chemical_formula_weight 1032.65
_chemical_name_systematic ?
_space_group_IT_number 2
_symmetry_cell_setting triclinic
_symmetry_space_group_name_Hall '-P 1'
_symmetry_space_group_name_H-M 'P -1'
_atom_sites_solution_hydrogens geom
_atom_sites_solution_primary direct
_atom_sites_solution_secondary difmap
_audit_creation_method SHELXL-97
_cell_angle_alpha 85.862(8)
_cell_angle_beta 85.879(8)
_cell_angle_gamma 74.786(7)
_cell_formula_units_Z 2
_cell_length_a 10.3520(10)
_cell_length_b 13.8604(13)
_cell_length_c 15.6453(15)
_cell_measurement_reflns_used 26018
_cell_measurement_temperature 173(2)
_cell_measurement_theta_max 25.3
_cell_measurement_theta_min 3.7
_cell_volume 2157.2(4)
_computing_cell_refinement 'X-Area (Stoe & Cie, 2001)'
_computing_data_collection 'X-Area (Stoe & Cie, 2001)'
_computing_data_reduction 'X-Area (Stoe & Cie, 2001)'
_computing_molecular_graphics 'XP in SHELXTL-Plus (Sheldrick, 1991)'
_computing_publication_material SHELXL97
_computing_structure_refinement 'SHELXL97 (Sheldrick, 1997) '
_computing_structure_solution 'SHELXS97 (Sheldrick, 1990) '
_diffrn_ambient_temperature 173(2)
_diffrn_measured_fraction_theta_full 0.997
_diffrn_measured_fraction_theta_max 0.986
_diffrn_measurement_device_type 'STOE IPDS II two-circle-diffractometer'
_diffrn_measurement_method \w
_diffrn_radiation_monochromator graphite
_diffrn_radiation_source 'fine-focus sealed tube'
_diffrn_radiation_type MoK\a
_diffrn_radiation_wavelength 0.71073
_diffrn_reflns_av_R_equivalents 0.0540
_diffrn_reflns_av_sigmaI/netI 0.0456
_diffrn_reflns_limit_h_max 12
_diffrn_reflns_limit_h_min -12
_diffrn_reflns_limit_k_max 16
_diffrn_reflns_limit_k_min -16
_diffrn_reflns_limit_l_max 18
_diffrn_reflns_limit_l_min -18
_diffrn_reflns_number 26358
_diffrn_reflns_theta_full 25.00
_diffrn_reflns_theta_max 25.40
_diffrn_reflns_theta_min 3.85
_diffrn_standards_decay_% 0
_diffrn_standards_interval_time 0
_diffrn_standards_number 0
_exptl_absorpt_coefficient_mu 0.208
_exptl_absorpt_correction_T_max 0.9479
_exptl_absorpt_correction_T_min 0.9346
_exptl_absorpt_correction_type multi-scan
_exptl_absorpt_process_details 'MULABS (Spek, 1990; Blessing, 1995)'
_exptl_crystal_colour colourless
_exptl_crystal_density_diffrn 1.590
_exptl_crystal_description block
_exptl_crystal_F_000 1036
_exptl_crystal_size_max 0.33
_exptl_crystal_size_mid 0.30
_exptl_crystal_size_min 0.26
_refine_diff_density_max 0.233
_refine_diff_density_min -0.238
_refine_diff_density_rms 0.042
_refine_ls_extinction_method none
_refine_ls_goodness_of_fit_ref 0.914
_refine_ls_hydrogen_treatment constr
_refine_ls_matrix_type full
_refine_ls_number_parameters 623
_refine_ls_number_reflns 7842
_refine_ls_number_restraints 0
_refine_ls_restrained_S_all 0.914
_refine_ls_R_factor_all 0.0493
_refine_ls_R_factor_gt 0.0334
_refine_ls_shift/su_max 0.001
_refine_ls_shift/su_mean 0.000
_refine_ls_structure_factor_coef Fsqd
_refine_ls_weighting_details 'calc w=1/[\s^2^(Fo^2^)+(0.0518P)^2^+0.0000P] where P=(Fo^2^+2Fc^2^)/3'
_refine_ls_weighting_scheme calc
_refine_ls_wR_factor_gt 0.0812
_refine_ls_wR_factor_ref 0.0856
_reflns_number_gt 5791
_reflns_number_total 7842
_reflns_threshold_expression I>2\s(I)
_cod_data_source_file ja061800ysi20060315_040329.cif
_cod_data_source_block au74
_cod_database_code 4110755

loop_
_symmetry_equiv_pos_as_xyz
'x, y, z'
'-x, -y, -z'

loop_
_atom_site_label
_atom_site_type_symbol
_atom_site_fract_x
_atom_site_fract_y
_atom_site_fract_z
_atom_site_U_iso_or_equiv
_atom_site_adp_type
_atom_site_occupancy
_atom_site_symmetry_multiplicity
_atom_site_calc_flag
_atom_site_refinement_flags
F1 F 0.55198(12) 0.69244(7) 0.79178(7) 0.0410(3) Uani 1 1 d .
Si1 Si 0.50943(6) 0.72163(4) 0.68416(3) 0.03575(12) Uani 1 1 d .
C1' C 0.3869(2) 0.64953(16) 0.67405(17) 0.0553(6) Uani 1 1 d .
H1'1 H 0.3048 0.6785 0.7085 0.083 Uiso 1 1 calc R
H1'2 H 0.4242 0.5799 0.6945 0.083 Uiso 1 1 calc R
H1'3 H 0.3660 0.6516 0.6137 0.083 Uiso 1 1 calc R
C1" C 0.6707(2) 0.68096(15) 0.62492(14) 0.0485(5) Uani 1 1 d .
H1"1 H 0.7271 0.7253 0.6351 0.073 Uiso 1 1 calc R
H1"2 H 0.6565 0.6835 0.5634 0.073 Uiso 1 1 calc R
H1"3 H 0.7152 0.6122 0.6443 0.073 Uiso 1 1 calc R
Si2 Si 0.47550(5) 0.74934(3) 0.88573(3) 0.03457(12) Uani 1 1 d .
C2' C 0.3616(2) 0.67276(18) 0.92438(15) 0.0567(6) Uani 1 1 d .
H2'1 H 0.2894 0.6828 0.8848 0.085 Uiso 1 1 calc R
H2'2 H 0.3232 0.6924 0.9816 0.085 Uiso 1 1 calc R
H2'3 H 0.4111 0.6020 0.9274 0.085 Uiso 1 1 calc R
C2" C 0.6159(2) 0.73786(14) 0.95369(12) 0.0408(4) Uani 1 1 d .
H2"1 H 0.6720 0.7810 0.9291 0.061 Uiso 1 1 calc R
H2"2 H 0.6695 0.6681 0.9570 0.061 Uiso 1 1 calc R
H2"3 H 0.5814 0.7583 1.0114 0.061 Uiso 1 1 calc R
C1 C 0.43766(19) 0.85835(13) 0.68352(11) 0.0338(4) Uani 1 1 d .
C2 C 0.4270(2) 0.90439(15) 0.60232(12) 0.0447(5) Uani 1 1 d .
H2 H 0.4606 0.8652 0.5543 0.054 Uiso 1 1 calc R
C3 C 0.3682(2) 1.00731(16) 0.58812(13) 0.0511(5) Uani 1 1 d .
H3 H 0.3616 1.0368 0.5313 0.061 Uiso 1 1 calc R
C4 C 0.3209(2) 1.06416(14) 0.65604(14) 0.0474(5) Uani 1 1 d .
H4 H 0.2815 1.1338 0.6463 0.057 Uiso 1 1 calc R
C5 C 0.3289(2) 1.02200(13) 0.74096(13) 0.0403(4) Uani 1 1 d .
C6 C 0.38821(18) 0.91704(12) 0.75639(11) 0.0324(4) Uani 1 1 d .
C7 C 0.39620(19) 0.87741(13) 0.84360(11) 0.0367(4) Uani 1 1 d .
C8 C 0.3449(2) 0.94067(16) 0.90878(13) 0.0538(6) Uani 1 1 d .
H8 H 0.3496 0.9139 0.9665 0.065 Uiso 1 1 calc R
C9 C 0.2860(3) 1.04335(17) 0.89298(15) 0.0661(7) Uani 1 1 d .
H9 H 0.2515 1.0851 0.9393 0.079 Uiso 1 1 calc R
C10 C 0.2789(3) 1.08226(15) 0.81096(15) 0.0558(6) Uani 1 1 d .
H10 H 0.2393 1.1517 0.8004 0.067 Uiso 1 1 calc R
B1 B 0.6805(2) 0.27249(14) 0.72581(12) 0.0319(4) Uani 1 1 d .
C11 C 0.51760(19) 0.32392(12) 0.73824(11) 0.0343(4) Uani 1 1 d .
C12 C 0.4333(2) 0.31203(13) 0.67661(12) 0.0393(4) Uani 1 1 d .
C13 C 0.2959(2) 0.34677(14) 0.68226(14) 0.0451(5) Uani 1 1 d .
C14 C 0.2342(2) 0.39807(15) 0.75227(15) 0.0492(5) Uani 1 1 d .
C15 C 0.3117(2) 0.41094(15) 0.81635(14) 0.0462(5) Uani 1 1 d .
C16 C 0.4484(2) 0.37293(13) 0.80874(12) 0.0376(4) Uani 1 1 d .
F12 F 0.48707(13) 0.26371(8) 0.60510(7) 0.0477(3) Uani 1 1 d .
F13 F 0.22188(13) 0.33092(9) 0.62025(9) 0.0593(3) Uani 1 1 d .
F14 F 0.10062(13) 0.43492(11) 0.75796(10) 0.0702(4) Uani 1 1 d .
F15 F 0.25320(13) 0.46050(10) 0.88600(9) 0.0626(3) Uani 1 1 d .
F16 F 0.51381(12) 0.38719(8) 0.87696(7) 0.0439(3) Uani 1 1 d .
C21 C 0.76829(18) 0.30685(12) 0.79660(10) 0.0310(4) Uani 1 1 d .
C22 C 0.75513(19) 0.40837(13) 0.80551(11) 0.0342(4) Uani 1 1 d .
C23 C 0.8266(2) 0.44665(13) 0.85848(12) 0.0406(4) Uani 1 1 d .
C24 C 0.9225(2) 0.38273(15) 0.90628(12) 0.0423(4) Uani 1 1 d .
C25 C 0.9437(2) 0.28160(14) 0.89872(12) 0.0391(4) Uani 1 1 d .
C26 C 0.86884(19) 0.24598(12) 0.84495(11) 0.0337(4) Uani 1 1 d .
F22 F 0.66347(12) 0.47671(7) 0.75936(7) 0.0436(3) Uani 1 1 d .
F23 F 0.80566(14) 0.54643(8) 0.86235(9) 0.0593(3) Uani 1 1 d .
F24 F 0.99510(14) 0.41721(10) 0.95787(9) 0.0635(4) Uani 1 1 d .
F25 F 1.03987(13) 0.21739(9) 0.94331(8) 0.0575(3) Uani 1 1 d .
F26 F 0.90020(12) 0.14528(7) 0.84228(7) 0.0442(3) Uani 1 1 d .
C31 C 0.7508(2) 0.30885(12) 0.63461(11) 0.0339(4) Uani 1 1 d .
C32 C 0.8831(2) 0.26282(13) 0.61178(11) 0.0368(4) Uani 1 1 d .
C33 C 0.9580(2) 0.29419(15) 0.54405(12) 0.0424(4) Uani 1 1 d .
C34 C 0.8991(3) 0.37994(15) 0.49544(12) 0.0473(5) Uani 1 1 d .
C35 C 0.7689(2) 0.42796(14) 0.51413(12) 0.0447(5) Uani 1 1 d .
C36 C 0.6976(2) 0.39254(13) 0.58210(11) 0.0379(4) Uani 1 1 d .
F32 F 0.94882(12) 0.18095(8) 0.65918(7) 0.0439(3) Uani 1 1 d .
F33 F 1.08386(13) 0.24325(10) 0.52463(8) 0.0557(3) Uani 1 1 d .
F34 F 0.97027(16) 0.41475(10) 0.43050(8) 0.0662(4) Uani 1 1 d .
F35 F 0.70851(16) 0.51065(9) 0.46667(7) 0.0599(4) Uani 1 1 d .
F36 F 0.57000(12) 0.44707(8) 0.59518(7) 0.0475(3) Uani 1 1 d .
C41 C 0.68890(18) 0.15155(12) 0.73324(11) 0.0311(4) Uani 1 1 d .
C42 C 0.71304(18) 0.08661(12) 0.66708(10) 0.0314(4) Uani 1 1 d .
C43 C 0.71551(18) -0.01380(12) 0.67847(11) 0.0319(4) Uani 1 1 d .
C44 C 0.69347(18) -0.05403(12) 0.75920(11) 0.0315(4) Uani 1 1 d .
C45 C 0.66518(19) 0.00675(13) 0.82705(11) 0.0329(4) Uani 1 1 d .
C46 C 0.66084(19) 0.10691(12) 0.81236(11) 0.0324(4) Uani 1 1 d .
F42 F 0.73735(12) 0.11891(7) 0.58518(6) 0.0413(3) Uani 1 1 d .
F43 F 0.74107(12) -0.07269(7) 0.61136(6) 0.0397(2) Uani 1 1 d .
F44 F 0.70018(11) -0.15255(7) 0.77150(6) 0.0378(2) Uani 1 1 d .
F45 F 0.64458(13) -0.03162(7) 0.90686(6) 0.0454(3) Uani 1 1 d .
F46 F 0.62953(12) 0.16328(7) 0.88228(6) 0.0410(3) Uani 1 1 d .
C51 C 0.9585(2) 0.13337(18) 0.30668(17) 0.0571(6) Uani 1 1 d .
C52 C 0.9589(3) 0.0912(2) 0.2289(2) 0.0770(8) Uani 1 1 d .
H52 H 0.9465 0.0258 0.2278 0.092 Uiso 1 1 calc R
C53 C 0.9776(3) 0.1450(3) 0.1524(2) 0.0953(12) Uani 1 1 d .
H53 H 0.9785 0.1157 0.0992 0.114 Uiso 1 1 calc R
C54 C 0.9947(3) 0.2397(3) 0.1530(2) 0.0880(10) Uani 1 1 d .
H54 H 1.0071 0.2759 0.1005 0.106 Uiso 1 1 calc R
C55 C 0.9938(3) 0.2812(2) 0.2287(2) 0.0738(7) Uani 1 1 d .
H55 H 1.0050 0.3470 0.2295 0.089 Uiso 1 1 calc R
C56 C 0.9765(3) 0.22808(19) 0.30457(17) 0.0625(6) Uani 1 1 d .
H56 H 0.9770 0.2580 0.3572 0.075 Uiso 1 1 calc R
C57 C 0.9398(3) 0.0785(2) 0.3907(2) 0.0855(9) Uani 1 1 d .
H57A H 1.0101 0.0814 0.4284 0.128 Uiso 1 1 calc R
H57B H 0.9453 0.0084 0.3809 0.128 Uiso 1 1 calc R
H57C H 0.8518 0.1097 0.4177 0.128 Uiso 1 1 calc R

loop_
_atom_site_aniso_label
_atom_site_aniso_U_11
_atom_site_aniso_U_22
_atom_site_aniso_U_33
_atom_site_aniso_U_23
_atom_site_aniso_U_13
_atom_site_aniso_U_12
F1 0.0487(7) 0.0321(5) 0.0379(5) -0.0024(4) -0.0014(5) -0.0030(5)
Si1 0.0400(3) 0.0332(2) 0.0347(3) -0.00677(19) -0.0016(2) -0.0095(2)
C1' 0.0510(14) 0.0442(11) 0.0744(15) -0.0124(10) -0.0100(11) -0.0145(10)
C1" 0.0548(14) 0.0429(10) 0.0460(11) -0.0103(9) 0.0088(10) -0.0108(9)
Si2 0.0376(3) 0.0317(2) 0.0314(2) 0.00300(18) 0.0007(2) -0.0055(2)
C2' 0.0540(15) 0.0607(13) 0.0576(13) 0.0109(11) 0.0013(11) -0.0237(11)
C2" 0.0471(12) 0.0365(9) 0.0345(9) 0.0040(7) -0.0038(8) -0.0042(8)
C1 0.0348(10) 0.0354(8) 0.0319(9) -0.0008(7) -0.0037(7) -0.0099(8)
C2 0.0511(13) 0.0476(10) 0.0347(10) 0.0003(8) -0.0046(9) -0.0118(9)
C3 0.0613(15) 0.0511(11) 0.0387(11) 0.0130(9) -0.0094(10) -0.0133(10)
C4 0.0528(13) 0.0356(9) 0.0521(12) 0.0113(9) -0.0149(10) -0.0088(9)
C5 0.0406(11) 0.0335(9) 0.0437(10) 0.0006(8) -0.0089(8) -0.0034(8)
C6 0.0320(10) 0.0297(8) 0.0339(9) -0.0002(7) -0.0038(7) -0.0053(7)
C7 0.0366(11) 0.0347(9) 0.0338(9) -0.0019(7) -0.0020(8) -0.0004(8)
C8 0.0634(15) 0.0493(11) 0.0341(10) -0.0042(9) -0.0021(9) 0.0116(10)
C9 0.0796(19) 0.0508(12) 0.0481(12) -0.0154(10) -0.0103(12) 0.0234(12)
C10 0.0647(16) 0.0339(10) 0.0577(13) -0.0066(9) -0.0137(11) 0.0109(10)
B1 0.0397(12) 0.0282(9) 0.0277(9) 0.0020(7) -0.0032(8) -0.0093(8)
C11 0.0375(11) 0.0282(8) 0.0381(9) 0.0072(7) -0.0039(8) -0.0119(7)
C12 0.0472(12) 0.0332(9) 0.0402(10) 0.0071(7) -0.0077(8) -0.0162(8)
C13 0.0454(13) 0.0420(10) 0.0533(12) 0.0161(9) -0.0154(10) -0.0228(9)
C14 0.0322(12) 0.0494(11) 0.0643(14) 0.0178(10) -0.0025(10) -0.0135(9)
C15 0.0410(12) 0.0434(10) 0.0512(12) 0.0053(9) 0.0079(9) -0.0104(9)
C16 0.0389(11) 0.0359(9) 0.0386(10) 0.0055(7) -0.0027(8) -0.0126(8)
F12 0.0571(8) 0.0459(6) 0.0430(6) -0.0021(5) -0.0139(5) -0.0157(5)
F13 0.0552(8) 0.0596(7) 0.0716(8) 0.0185(6) -0.0287(7) -0.0291(6)
F14 0.0331(7) 0.0830(9) 0.0898(10) 0.0198(8) -0.0037(7) -0.0131(6)
F15 0.0442(8) 0.0699(8) 0.0654(8) -0.0040(7) 0.0138(6) -0.0045(6)
F16 0.0422(7) 0.0514(6) 0.0370(6) -0.0044(5) 0.0026(5) -0.0108(5)
C21 0.0343(10) 0.0312(8) 0.0277(8) -0.0018(6) 0.0019(7) -0.0097(7)
C22 0.0338(10) 0.0319(8) 0.0359(9) -0.0007(7) 0.0010(7) -0.0076(7)
C23 0.0445(12) 0.0340(9) 0.0457(10) -0.0115(8) 0.0060(9) -0.0142(8)
C24 0.0383(11) 0.0522(11) 0.0414(10) -0.0183(9) 0.0011(8) -0.0174(9)
C25 0.0329(10) 0.0465(10) 0.0352(9) -0.0081(8) -0.0046(8) -0.0033(8)
C26 0.0365(10) 0.0309(8) 0.0323(9) -0.0073(7) 0.0014(7) -0.0058(7)
F22 0.0505(7) 0.0285(5) 0.0503(6) 0.0037(4) -0.0059(5) -0.0082(5)
F23 0.0690(9) 0.0349(6) 0.0799(9) -0.0166(6) -0.0052(7) -0.0201(6)
F24 0.0591(9) 0.0701(8) 0.0703(9) -0.0288(7) -0.0138(7) -0.0234(7)
F25 0.0510(8) 0.0610(7) 0.0552(7) -0.0143(6) -0.0218(6) 0.0029(6)
F26 0.0522(7) 0.0311(5) 0.0462(6) -0.0051(4) -0.0144(5) -0.0013(5)
C31 0.0438(12) 0.0322(8) 0.0290(8) -0.0013(7) -0.0033(8) -0.0155(8)
C32 0.0460(12) 0.0352(9) 0.0323(9) -0.0023(7) -0.0032(8) -0.0157(8)
C33 0.0470(13) 0.0510(11) 0.0361(10) -0.0112(8) 0.0038(8) -0.0241(10)
C34 0.0708(16) 0.0504(11) 0.0309(9) -0.0033(8) 0.0083(9) -0.0365(11)
C35 0.0722(16) 0.0358(9) 0.0311(9) 0.0050(8) -0.0073(9) -0.0235(10)
C36 0.0491(12) 0.0334(9) 0.0326(9) -0.0002(7) -0.0041(8) -0.0131(8)
F32 0.0426(7) 0.0438(6) 0.0419(6) 0.0025(5) -0.0025(5) -0.0066(5)
F33 0.0485(8) 0.0728(8) 0.0506(7) -0.0134(6) 0.0107(6) -0.0250(7)
F34 0.0954(11) 0.0694(8) 0.0445(7) -0.0019(6) 0.0214(7) -0.0472(8)
F35 0.0959(11) 0.0439(6) 0.0412(6) 0.0161(5) -0.0069(6) -0.0246(7)
F36 0.0537(8) 0.0386(5) 0.0454(6) 0.0115(5) -0.0048(5) -0.0070(5)
C41 0.0344(10) 0.0309(8) 0.0286(8) 0.0009(7) -0.0045(7) -0.0095(7)
C42 0.0356(10) 0.0349(8) 0.0247(8) 0.0019(6) -0.0028(7) -0.0114(7)
C43 0.0326(10) 0.0340(8) 0.0302(8) -0.0066(7) -0.0043(7) -0.0087(7)
C44 0.0320(10) 0.0258(8) 0.0380(9) 0.0003(7) -0.0056(7) -0.0092(7)
C45 0.0373(10) 0.0338(8) 0.0284(8) 0.0024(7) -0.0004(7) -0.0121(7)
C46 0.0386(11) 0.0303(8) 0.0291(8) -0.0047(7) -0.0005(7) -0.0099(7)
F42 0.0613(8) 0.0408(5) 0.0251(5) 0.0001(4) -0.0005(5) -0.0197(5)
F43 0.0510(7) 0.0376(5) 0.0330(5) -0.0094(4) -0.0019(5) -0.0139(5)
F44 0.0449(7) 0.0270(5) 0.0422(6) -0.0005(4) -0.0032(5) -0.0109(4)
F45 0.0718(8) 0.0364(5) 0.0303(5) 0.0039(4) 0.0024(5) -0.0208(5)
F46 0.0621(8) 0.0344(5) 0.0276(5) -0.0047(4) 0.0048(5) -0.0153(5)
C51 0.0314(12) 0.0652(14) 0.0726(15) -0.0167(12) 0.0017(10) -0.0063(10)
C52 0.0445(15) 0.0851(18) 0.105(2) -0.0403(17) -0.0086(15) -0.0122(13)
C53 0.062(2) 0.157(4) 0.0656(19) -0.039(2) -0.0156(15) -0.015(2)
C54 0.0594(19) 0.131(3) 0.0674(18) 0.0037(19) -0.0146(14) -0.0128(19)
C55 0.0525(16) 0.0774(17) 0.085(2) 0.0005(15) -0.0041(14) -0.0066(13)
C56 0.0560(16) 0.0660(14) 0.0636(15) -0.0198(12) 0.0038(12) -0.0098(12)
C57 0.0627(19) 0.0865(19) 0.105(2) 0.0043(17) 0.0140(16) -0.0220(15)

loop_
_atom_type_symbol
_atom_type_description
_atom_type_scat_dispersion_real
_atom_type_scat_dispersion_imag
_atom_type_scat_source
C C 0.0033 0.0016 'International Tables Vol C Tables 4.2.6.8 and 6.1.1.4'
H H 0.0000 0.0000 'International Tables Vol C Tables 4.2.6.8 and 6.1.1.4'
B B 0.0013 0.0007 'International Tables Vol C Tables 4.2.6.8 and 6.1.1.4'
F F 0.0171 0.0103 'International Tables Vol C Tables 4.2.6.8 and 6.1.1.4'
Si Si 0.0817 0.0704 'International Tables Vol C Tables 4.2.6.8 and 6.1.1.4'

loop_
_geom_angle_atom_site_label_1
_geom_angle_atom_site_label_2
_geom_angle_atom_site_label_3
_geom_angle
Si2 F1 Si1 129.92(7)
F1 Si1 C1" 102.73(9)
F1 Si1 C1' 102.11(9)
C1" Si1 C1' 117.09(11)
F1 Si1 C1 101.94(7)
C1" Si1 C1 115.30(9)
C1' Si1 C1 114.44(10)
Si1 C1' H1'1 109.5
Si1 C1' H1'2 109.5
H1'1 C1' H1'2 109.5
Si1 C1' H1'3 109.5
H1'1 C1' H1'3 109.5
H1'2 C1' H1'3 109.5
Si1 C1" H1"1 109.5
Si1 C1" H1"2 109.5
H1"1 C1" H1"2 109.5
Si1 C1" H1"3 109.5
H1"1 C1" H1"3 109.5
H1"2 C1" H1"3 109.5
F1 Si2 C2" 103.63(8)
F1 Si2 C2' 103.04(9)
C2" Si2 C2' 114.25(10)
F1 Si2 C7 101.47(7)
C2" Si2 C7 115.51(9)
C2' Si2 C7 116.15(10)
Si2 C2' H2'1 109.5
Si2 C2' H2'2 109.5
H2'1 C2' H2'2 109.5
Si2 C2' H2'3 109.5
H2'1 C2' H2'3 109.5
H2'2 C2' H2'3 109.5
Si2 C2" H2"1 109.5
Si2 C2" H2"2 109.5
H2"1 C2" H2"2 109.5
Si2 C2" H2"3 109.5
H2"1 C2" H2"3 109.5
H2"2 C2" H2"3 109.5
C2 C1 C6 119.29(16)
C2 C1 Si1 113.62(14)
C6 C1 Si1 127.01(13)
C1 C2 C3 122.24(19)
C1 C2 H2 118.9
C3 C2 H2 118.9
C4 C3 C2 119.45(18)
C4 C3 H3 120.3
C2 C3 H3 120.3
C3 C4 C5 121.32(17)
C3 C4 H4 119.3
C5 C4 H4 119.3
C10 C5 C4 120.59(17)
C10 C5 C6 119.58(17)
C4 C5 C6 119.84(18)
C5 C6 C7 118.12(16)
C5 C6 C1 117.86(16)
C7 C6 C1 124.02(15)
C8 C7 C6 119.14(16)
C8 C7 Si2 111.66(14)
C6 C7 Si2 129.13(13)
C7 C8 C9 122.32(19)
C7 C8 H8 118.8
C9 C8 H8 118.8
C10 C9 C8 119.3(2)
C10 C9 H9 120.3
C8 C9 H9 120.3
C9 C10 C5 121.52(18)
C9 C10 H10 119.2
C5 C10 H10 119.2
C41 B1 C21 113.65(14)
C41 B1 C11 102.53(14)
C21 B1 C11 113.23(14)
C41 B1 C31 113.22(14)
C21 B1 C31 100.74(14)
C11 B1 C31 113.98(14)
C16 C11 C12 112.97(18)
C16 C11 B1 127.39(16)
C12 C11 B1 119.40(16)
F12 C12 C13 116.08(17)
F12 C12 C11 119.34(18)
C13 C12 C11 124.58(19)
F13 C13 C14 119.9(2)
F13 C13 C12 120.7(2)
C14 C13 C12 119.44(19)
F14 C14 C13 120.4(2)
F14 C14 C15 120.7(2)
C13 C14 C15 118.9(2)
F15 C15 C16 120.5(2)
F15 C15 C14 120.0(2)
C16 C15 C14 119.5(2)
F16 C16 C15 114.30(17)
F16 C16 C11 121.23(17)
C15 C16 C11 124.47(19)
C26 C21 C22 112.41(16)
C26 C21 B1 127.69(15)
C22 C21 B1 119.53(15)
F22 C22 C23 115.88(15)
F22 C22 C21 118.74(16)
C23 C22 C21 125.37(17)
F23 C23 C22 120.54(18)
F23 C23 C24 119.91(17)
C22 C23 C24 119.53(16)
F24 C24 C23 121.27(17)
F24 C24 C25 120.47(18)
C23 C24 C25 118.25(17)
F25 C25 C24 119.33(17)
F25 C25 C26 120.24(16)
C24 C25 C26 120.43(17)
F26 C26 C25 114.84(16)
F26 C26 C21 121.21(16)
C25 C26 C21 123.95(16)
C32 C31 C36 113.04(16)
C32 C31 B1 119.68(15)
C36 C31 B1 126.56(17)
F32 C32 C33 115.41(18)
F32 C32 C31 119.30(15)
C33 C32 C31 125.28(17)
F33 C33 C32 121.37(18)
F33 C33 C34 120.17(18)
C32 C33 C34 118.5(2)
F34 C34 C35 120.74(19)
F34 C34 C33 120.2(2)
C35 C34 C33 119.04(17)
F35 C35 C34 120.12(18)
F35 C35 C36 119.7(2)
C34 C35 C36 120.16(18)
F36 C36 C31 121.17(17)
F36 C36 C35 114.83(16)
C31 C36 C35 124.0(2)
C42 C41 C46 113.20(14)
C42 C41 B1 127.45(15)
C46 C41 B1 119.20(15)
F42 C42 C43 115.20(15)
F42 C42 C41 120.88(14)
C43 C42 C41 123.92(15)
F43 C43 C44 119.63(14)
F43 C43 C42 120.68(15)
C44 C43 C42 119.68(15)
F44 C44 C45 120.48(15)
F44 C44 C43 120.20(15)
C45 C44 C43 119.32(15)
F45 C45 C44 120.14(14)
F45 C45 C46 120.88(15)
C44 C45 C46 118.97(15)
F46 C46 C45 115.85(15)
F46 C46 C41 119.35(14)
C45 C46 C41 124.77(16)
C56 C51 C52 117.7(3)
C56 C51 C57 120.4(2)
C52 C51 C57 122.0(3)
C51 C52 C53 119.8(3)
C51 C52 H52 120.1
C53 C52 H52 120.1
C54 C53 C52 120.7(3)
C54 C53 H53 119.7
C52 C53 H53 119.7
C55 C54 C53 119.7(3)
C55 C54 H54 120.2
C53 C54 H54 120.2
C54 C55 C56 119.9(3)
C54 C55 H55 120.0
C56 C55 H55 120.0
C51 C56 C55 122.2(3)
C51 C56 H56 118.9
C55 C56 H56 118.9
C51 C57 H57A 109.5
C51 C57 H57B 109.5
H57A C57 H57B 109.5
C51 C57 H57C 109.5
H57A C57 H57C 109.5
H57B C57 H57C 109.5

loop_
_geom_bond_atom_site_label_1
_geom_bond_atom_site_label_2
_geom_bond_distance
F1 Si2 1.7556(11)
F1 Si1 1.7628(11)
Si1 C1" 1.823(2)
Si1 C1' 1.831(2)
Si1 C1 1.8446(18)
C1' H1'1 0.9800
C1' H1'2 0.9800
C1' H1'3 0.9800
C1" H1"1 0.9800
C1" H1"2 0.9800
C1" H1"3 0.9800
Si2 C2" 1.829(2)
Si2 C2' 1.829(2)
Si2 C7 1.8448(18)
C2' H2'1 0.9800
C2' H2'2 0.9800
C2' H2'3 0.9800
C2" H2"1 0.9800
C2" H2"2 0.9800
C2" H2"3 0.9800
C1 C2 1.378(3)
C1 C6 1.434(2)
C2 C3 1.405(3)
C2 H2 0.9500
C3 C4 1.354(3)
C3 H3 0.9500
C4 C5 1.411(3)
C4 H4 0.9500
C5 C10 1.410(3)
C5 C6 1.433(2)
C6 C7 1.433(2)
C7 C8 1.377(3)
C8 C9 1.405(3)
C8 H8 0.9500
C9 C10 1.355(3)
C9 H9 0.9500
C10 H10 0.9500
B1 C41 1.652(2)
B1 C21 1.652(3)
B1 C11 1.652(3)
B1 C31 1.661(2)
C11 C16 1.389(3)
C11 C12 1.392(3)
C12 F12 1.354(2)
C12 C13 1.375(3)
C13 F13 1.343(2)
C13 C14 1.374(3)
C14 F14 1.341(2)
C14 C15 1.377(3)
C15 F15 1.349(3)
C15 C16 1.375(3)
C16 F16 1.357(2)
C21 C26 1.388(3)
C21 C22 1.394(2)
C22 F22 1.359(2)
C22 C23 1.369(3)
C23 F23 1.348(2)
C23 C24 1.371(3)
C24 F24 1.333(2)
C24 C25 1.373(3)
C25 F25 1.347(2)
C25 C26 1.381(3)
C26 F26 1.350(2)
C31 C32 1.384(3)
C31 C36 1.384(2)
C32 F32 1.359(2)
C32 C33 1.381(3)
C33 F33 1.334(2)
C33 C34 1.385(3)
C34 F34 1.348(2)
C34 C35 1.358(3)
C35 F35 1.350(2)
C35 C36 1.385(3)
C36 F36 1.348(2)
C41 C42 1.387(2)
C41 C46 1.390(2)
C42 F42 1.3548(19)
C42 C43 1.384(2)
C43 F43 1.3450(19)
C43 C44 1.372(2)
C44 F44 1.3493(18)
C44 C45 1.370(2)
C45 F45 1.3463(19)
C45 C46 1.380(2)
C46 F46 1.3608(19)
C51 C56 1.371(4)
C51 C52 1.387(4)
C51 C57 1.497(4)
C52 C53 1.393(5)
C52 H52 0.9500
C53 C54 1.370(5)
C53 H53 0.9500
C54 C55 1.352(5)
C54 H54 0.9500
C55 C56 1.377(4)
C55 H55 0.9500
C56 H56 0.9500
C57 H57A 0.9800
C57 H57B 0.9800
C57 H57C 0.9800

loop_
_geom_torsion_atom_site_label_1
_geom_torsion_atom_site_label_2
_geom_torsion_atom_site_label_3
_geom_torsion_atom_site_label_4
_geom_torsion
Si2 F1 Si1 C1" 151.16(10)
Si2 F1 Si1 C1' -87.11(11)
Si2 F1 Si1 C1 31.44(11)
Si1 F1 Si2 C2" -146.06(10)
Si1 F1 Si2 C2' 94.60(11)
Si1 F1 Si2 C7 -25.97(11)
F1 Si1 C1 C2 164.43(14)
C1" Si1 C1 C2 53.99(18)
C1' Si1 C1 C2 -86.20(18)
F1 Si1 C1 C6 -18.88(18)
C1" Si1 C1 C6 -129.32(17)
C1' Si1 C1 C6 90.49(19)
C6 C1 C2 C3 -0.5(3)
Si1 C1 C2 C3 176.49(18)
C1 C2 C3 C4 0.5(3)
C2 C3 C4 C5 -0.3(3)
C3 C4 C5 C10 -179.9(2)
C3 C4 C5 C6 0.1(3)
C10 C5 C6 C7 -0.9(3)
C4 C5 C6 C7 179.11(19)
C10 C5 C6 C1 179.9(2)
C4 C5 C6 C1 0.0(3)
C2 C1 C6 C5 0.2(3)
Si1 C1 C6 C5 -176.28(14)
C2 C1 C6 C7 -178.86(19)
Si1 C1 C6 C7 4.6(3)
C5 C6 C7 C8 1.1(3)
C1 C6 C7 C8 -179.8(2)
C5 C6 C7 Si2 -175.50(15)
C1 C6 C7 Si2 3.6(3)
F1 Si2 C7 C8 -171.46(16)
C2" Si2 C7 C8 -60.2(2)
C2' Si2 C7 C8 77.7(2)
F1 Si2 C7 C6 5.4(2)
C2" Si2 C7 C6 116.67(18)
C2' Si2 C7 C6 -105.5(2)
C6 C7 C8 C9 -0.7(4)
Si2 C7 C8 C9 176.5(2)
C7 C8 C9 C10 0.0(4)
C8 C9 C10 C5 0.2(4)
C4 C5 C10 C9 -179.8(2)
C6 C5 C10 C9 0.3(4)
C41 B1 C11 C16 108.58(18)
C21 B1 C11 C16 -14.3(2)
C31 B1 C11 C16 -128.67(17)
C41 B1 C11 C12 -65.38(18)
C21 B1 C11 C12 171.76(14)
C31 B1 C11 C12 57.4(2)
C16 C11 C12 F12 -178.74(14)
B1 C11 C12 F12 -3.9(2)
C16 C11 C12 C13 1.6(2)
B1 C11 C12 C13 176.43(15)
F12 C12 C13 F13 1.2(2)
C11 C12 C13 F13 -179.16(15)
F12 C12 C13 C14 -178.89(16)
C11 C12 C13 C14 0.7(3)
F13 C13 C14 F14 -1.9(3)
C12 C13 C14 F14 178.21(16)
F13 C13 C14 C15 178.10(16)
C12 C13 C14 C15 -1.8(3)
F14 C14 C15 F15 0.4(3)
C13 C14 C15 F15 -179.57(17)
F14 C14 C15 C16 -179.63(17)
C13 C14 C15 C16 0.4(3)
F15 C15 C16 F16 2.1(2)
C14 C15 C16 F16 -177.88(16)
F15 C15 C16 C11 -177.76(16)
C14 C15 C16 C11 2.3(3)
C12 C11 C16 F16 177.01(14)
B1 C11 C16 F16 2.7(3)
C12 C11 C16 C15 -3.2(2)
B1 C11 C16 C15 -177.45(16)
C41 B1 C21 C26 16.5(3)
C11 B1 C21 C26 133.01(18)
C31 B1 C21 C26 -104.88(19)
C41 B1 C21 C22 -171.04(16)
C11 B1 C21 C22 -54.6(2)
C31 B1 C21 C22 67.55(19)
C26 C21 C22 F22 177.73(15)
B1 C21 C22 F22 4.2(2)
C26 C21 C22 C23 -3.1(3)
B1 C21 C22 C23 -176.62(18)
F22 C22 C23 F23 -0.6(3)
C21 C22 C23 F23 -179.84(17)
F22 C22 C23 C24 -179.04(17)
C21 C22 C23 C24 1.8(3)
F23 C23 C24 F24 0.9(3)
C22 C23 C24 F24 179.26(18)
F23 C23 C24 C25 -178.08(17)
C22 C23 C24 C25 0.3(3)
F24 C24 C25 F25 -0.7(3)
C23 C24 C25 F25 178.23(18)
F24 C24 C25 C26 -179.69(18)
C23 C24 C25 C26 -0.7(3)
F25 C25 C26 F26 0.3(3)
C24 C25 C26 F26 179.25(17)
F25 C25 C26 C21 -179.82(17)
C24 C25 C26 C21 -0.9(3)
C22 C21 C26 F26 -177.50(15)
B1 C21 C26 F26 -4.6(3)
C22 C21 C26 C25 2.6(3)
B1 C21 C26 C25 175.47(18)
C41 B1 C31 C32 -55.9(2)
C21 B1 C31 C32 65.86(18)
C11 B1 C31 C32 -172.56(15)
C41 B1 C31 C36 134.54(18)
C21 B1 C31 C36 -103.74(19)
C11 B1 C31 C36 17.8(2)
C36 C31 C32 F32 178.49(15)
B1 C31 C32 F32 7.6(2)
C36 C31 C32 C33 -0.2(3)
B1 C31 C32 C33 -171.18(17)
F32 C32 C33 F33 3.6(3)
C31 C32 C33 F33 -177.62(16)
F32 C32 C33 C34 -177.07(16)
C31 C32 C33 C34 1.7(3)
F33 C33 C34 F34 -2.8(3)
C32 C33 C34 F34 177.89(17)
F33 C33 C34 C35 177.09(17)
C32 C33 C34 C35 -2.3(3)
F34 C34 C35 F35 1.1(3)
C33 C34 C35 F35 -178.78(16)
F34 C34 C35 C36 -178.71(17)
C33 C34 C35 C36 1.4(3)
C32 C31 C36 F36 -179.68(15)
B1 C31 C36 F36 -9.5(3)
C32 C31 C36 C35 -0.7(3)
B1 C31 C36 C35 169.51(17)
F35 C35 C36 F36 -0.6(2)
C34 C35 C36 F36 179.14(17)
F35 C35 C36 C31 -179.70(17)
C34 C35 C36 C31 0.1(3)
C21 B1 C41 C42 -132.61(19)
C11 B1 C41 C42 104.8(2)
C31 B1 C41 C42 -18.5(3)
C21 B1 C41 C46 52.1(2)
C11 B1 C41 C46 -70.51(19)
C31 B1 C41 C46 166.23(16)
C46 C41 C42 F42 177.66(16)
B1 C41 C42 F42 2.1(3)
C46 C41 C42 C43 -2.9(3)
B1 C41 C42 C43 -178.45(18)
F42 C42 C43 F43 0.2(2)
C41 C42 C43 F43 -179.26(16)
F42 C42 C43 C44 179.32(16)
C41 C42 C43 C44 -0.2(3)
F43 C43 C44 F44 1.4(3)
C42 C43 C44 F44 -177.72(16)
F43 C43 C44 C45 -178.87(17)
C42 C43 C44 C45 2.0(3)
F44 C44 C45 F45 0.4(3)
C43 C44 C45 F45 -179.34(16)
F44 C44 C45 C46 179.14(16)
C43 C44 C45 C46 -0.6(3)
F45 C45 C46 F46 -2.5(3)
C44 C45 C46 F46 178.72(16)
F45 C45 C46 C41 175.85(17)
C44 C45 C46 C41 -2.9(3)
C42 C41 C46 F46 -177.20(16)
B1 C41 C46 F46 -1.2(3)
C42 C41 C46 C45 4.5(3)
B1 C41 C46 C45 -179.59(18)
C56 C51 C52 C53 0.2(4)
C57 C51 C52 C53 -179.6(3)
C51 C52 C53 C54 -0.4(4)
C52 C53 C54 C55 0.2(5)
C53 C54 C55 C56 0.4(5)
C52 C51 C56 C55 0.4(4)
C57 C51 C56 C55 -179.9(3)
C54 C55 C56 C51 -0.7(4)
